data_2013356
loop_
_publ_author_name
'Sarsfield, Mark J.'
'Sutton, Andrew D.'
'Livens, Francis R.'
'May, Iain'
'Taylor, Robin J.'

_publ_section_title
;
 Raman spectroscopy of silver pertechnetate
;
_journal_issue 6
_journal_name_full 'Acta Crystallographica Section C'
_journal_page_first i45
_journal_page_last i46
_journal_paper_doi 10.1107/S0108270103006486
_journal_volume 59
_journal_year 2003
_chemical_formula_iupac 'Ag Tc O4'
_chemical_formula_moiety 'Ag O4 Tc'
_chemical_formula_sum 'Ag O4 Tc'
_chemical_formula_weight 269.87
_chemical_name_systematic ' ?'
_space_group_IT_number 88
_symmetry_cell_setting tetragonal
_symmetry_space_group_name_Hall '-I 4ad'
_symmetry_space_group_name_H-M 'I 41/a :2'
_atom_sites_solution_hydrogens geom
_atom_sites_solution_primary direct
_atom_sites_solution_secondary difmap
_cell_angle_alpha 90.00
_cell_angle_beta 90.00
_cell_angle_gamma 90.00
_cell_formula_units_Z 4
_cell_length_a 5.3026(12)
_cell_length_b 5.3026(12)
_cell_length_c 11.810(5)
_cell_measurement_reflns_used 779
_cell_measurement_temperature 100(2)
_cell_measurement_theta_max 28.14
_cell_measurement_theta_min 6.45
_cell_volume 332.07(18)
_computing_cell_refinement SMART
_computing_data_collection 'SMART (Bruker, 1997)'
_computing_data_reduction 'SAINT (Bruker, 1997)'
_computing_molecular_graphics 'SHELXTL (Bruker, 1998)'
_computing_publication_material 'DIAMOND (Brandenburg, 2001)'
_computing_structure_refinement 'SHELXL97 (Sheldrick, 1997)'
_computing_structure_solution 'SHELXS97 (Sheldrick, 1997)'
_diffrn_ambient_temperature 100(2)
_diffrn_measured_fraction_theta_full 0.995
_diffrn_measured_fraction_theta_max 0.995
_diffrn_measurement_device_type 'CCD area detector'
_diffrn_measurement_method '\f and \w scans'
_diffrn_radiation_monochromator graphite
_diffrn_radiation_source 'fine-focus sealed tube'
_diffrn_radiation_type MoK\a
_diffrn_radiation_wavelength 0.71073
_diffrn_reflns_av_R_equivalents 0.0155
_diffrn_reflns_av_sigmaI/netI 0.0101
_diffrn_reflns_limit_h_max 6
_diffrn_reflns_limit_h_min -7
_diffrn_reflns_limit_k_max 6
_diffrn_reflns_limit_k_min -6
_diffrn_reflns_limit_l_max 15
_diffrn_reflns_limit_l_min -15
_diffrn_reflns_number 1395
_diffrn_reflns_theta_full 28.14
_diffrn_reflns_theta_max 28.14
_diffrn_reflns_theta_min 3.45
_diffrn_standards_decay_% none
_diffrn_standards_number 0
_exptl_absorpt_coefficient_mu 9.890
_exptl_absorpt_correction_T_max 0.4379
_exptl_absorpt_correction_T_min 0.2424
_exptl_absorpt_correction_type multi-scan
_exptl_absorpt_process_details 'SADABS, Bruker SHELXTL'
_exptl_crystal_colour yellow
_exptl_crystal_density_diffrn 5.398
_exptl_crystal_density_method 'not measured'
_exptl_crystal_description block
_exptl_crystal_F_000 488
_exptl_crystal_size_max 0.20
_exptl_crystal_size_mid 0.10
_exptl_crystal_size_min 0.10
_refine_diff_density_max 0.686
_refine_diff_density_min -1.185
_refine_ls_extinction_method none
_refine_ls_goodness_of_fit_ref 1.454
_refine_ls_hydrogen_treatment none
_refine_ls_matrix_type full
_refine_ls_number_parameters 10
_refine_ls_number_reflns 204
_refine_ls_number_restraints 0
_refine_ls_restrained_S_all 1.454
_refine_ls_R_factor_all 0.0398
_refine_ls_R_factor_gt 0.0391
_refine_ls_shift/su_max 0.000
_refine_ls_shift/su_mean 0.000
_refine_ls_structure_factor_coef Fsqd
_refine_ls_weighting_details 'calc w = 1/[\s^2^(Fo^2^)+(0.0288P)^2^+9.6708P] where P = (Fo^2^+2Fc^2^)/3'
_refine_ls_weighting_scheme calc
_refine_ls_wR_factor_gt 0.0922
_refine_ls_wR_factor_ref 0.0926
_reflns_number_gt 200
_reflns_number_total 204
_reflns_threshold_expression I>2\s(I)
_cod_data_source_file sk1620.cif
_cod_data_source_block I
_cod_depositor_comments
;
The following automatic conversions were performed:
'_symmetry_cell_setting' value 'Tetragonal' changed to 'tetragonal'
according to '/home/saulius/struct/CIF-dictionaries/cif_core.dic'
dictionary named 'cif_core.dic' version 2.4.1 from 2010-06-29.

Automatic conversion script
Id: cif_fix_enum 1527 2010-12-29 10:47:43Z saulius 

The following automatic conversions were performed:

'_symmetry_cell_setting' value 'Tetragonal' changed to 'tetragonal'
according to /home/saulius/struct/CIF-dictionaries/cif_core.dic
dictionary named 'cif_core.dic' version 2.4.1 from 2010-06-29.

Automatic conversion script
Id: cif_fix_values 1715 2011-07-08 13:25:40Z adriana 
;
_cod_original_sg_symbol_H-M 'I 41/a'
_cod_database_code 2013356
_cod_database_fobs_code 2013356

loop_
_symmetry_equiv_pos_as_xyz
'x, y, z'
'-x+1/2, -y, z+1/2'
'-y+3/4, x+1/4, z+1/4'
'y+3/4, -x+3/4, z+3/4'
'x+1/2, y+1/2, z+1/2'
'-x+1, -y+1/2, z+1'
'-y+5/4, x+3/4, z+3/4'
'y+5/4, -x+5/4, z+5/4'
'-x, -y, -z'
'x-1/2, y, -z-1/2'
'y-3/4, -x-1/4, -z-1/4'
'-y-3/4, x-3/4, -z-3/4'
'-x+1/2, -y+1/2, -z+1/2'
'x, y+1/2, -z'
'y-1/4, -x+1/4, -z+1/4'
'-y-1/4, x-1/4, -z-1/4'

loop_
_atom_site_label
_atom_site_fract_x
_atom_site_fract_y
_atom_site_fract_z
_atom_site_U_iso_or_equiv
_atom_site_adp_type
_atom_site_calc_flag
_atom_site_refinement_flags
_atom_site_occupancy
_atom_site_disorder_assembly
_atom_site_disorder_group
_atom_site_type_symbol
Ag1 0.0000 0.2500 0.1250 0.0057(4) Uani d S 1 . . Ag
Tc1 0.5000 0.7500 0.1250 0.0040(4) Uani d S 1 . . Tc
O1 0.2663(9) 0.6176(9) 0.0427(4) 0.0034(8) Uiso d . 1 . . O

loop_
_atom_site_aniso_label
_atom_site_aniso_U_11
_atom_site_aniso_U_22
_atom_site_aniso_U_33
_atom_site_aniso_U_12
_atom_site_aniso_U_13
_atom_site_aniso_U_23
_atom_site_aniso_type_symbol
Ag1 0.0053(4) 0.0053(4) 0.0063(6) 0.000 0.000 0.000 .
Tc1 0.0034(5) 0.0034(5) 0.0052(6) 0.000 0.000 0.000 .

loop_
_atom_type_symbol
_atom_type_description
_atom_type_scat_dispersion_real
_atom_type_scat_dispersion_imag
_atom_type_scat_source
O O 0.0106 0.0060 'International Tables Vol C Tables 4.2.6.8 and 6.1.1.4'
Tc Tc -1.4390 0.7593 'International Tables Vol C Tables 4.2.6.8 and 6.1.1.4'
Ag Ag -0.8971 1.1015 'International Tables Vol C Tables 4.2.6.8 and 6.1.1.4'

loop_
_geom_angle_atom_site_label_1
_geom_angle_atom_site_label_2
_geom_angle_atom_site_label_3
_geom_angle_site_symmetry_1
_geom_angle_site_symmetry_3
_geom_angle
_geom_angle_publ_flag
O1 Ag1 O1 3 8_344 77.1(2) ?
O1 Ag1 O1 3 9_565 127.73(13) ?
O1 Ag1 O1 8_344 9_565 127.73(13) ?
O1 Ag1 O1 3 14_545 127.73(13) ?
O1 Ag1 O1 8_344 14_545 127.73(13) ?
O1 Ag1 O1 9_565 14_545 77.1(2) ?
O1 Ag1 O1 3 6_454 149.61(19) ?
O1 Ag1 O1 8_344 6_454 73.93(9) ?
O1 Ag1 O1 9_565 6_454 67.17(11) ?
O1 Ag1 O1 14_545 6_454 78.59(16) ?
O1 Ag1 O1 3 15 78.59(16) ?
O1 Ag1 O1 8_344 15 67.17(11) ?
O1 Ag1 O1 9_565 15 149.61(19) ?
O1 Ag1 O1 14_545 15 73.93(9) ?
O1 Ag1 O1 6_454 15 98.06(8) ?
O1 Ag1 O1 3 . 73.93(9) ?
O1 Ag1 O1 8_344 . 149.61(19) ?
O1 Ag1 O1 9_565 . 78.59(17) ?
O1 Ag1 O1 14_545 . 67.17(11) ?
O1 Ag1 O1 6_454 . 136.0(2) ?
O1 Ag1 O1 15 . 98.06(8) ?
O1 Ag1 O1 3 12_666 67.17(11) ?
O1 Ag1 O1 8_344 12_666 78.59(16) ?
O1 Ag1 O1 9_565 12_666 73.93(9) ?
O1 Ag1 O1 14_545 12_666 149.61(19) ?
O1 Ag1 O1 6_454 12_666 98.06(8) ?
O1 Ag1 O1 15 12_666 136.0(2) ?
O1 Ag1 O1 . 12_666 98.06(8) ?
O1 Tc1 O1 . 15_565 108.52(16) yes
O1 Tc1 O1 . 12_766 108.52(16) ?
O1 Tc1 O1 15_565 12_766 111.4(3) yes
O1 Tc1 O1 . 6_564 111.4(3) ?
O1 Tc1 O1 15_565 6_564 108.52(16) ?
O1 Tc1 O1 12_766 6_564 108.52(16) ?
Tc1 O1 Ag1 . 9_565 136.8(3) ?
Tc1 O1 Ag1 . . 119.1(2) ?
Ag1 O1 Ag1 9_565 . 101.41(16) ?

loop_
_geom_bond_atom_site_label_1
_geom_bond_atom_site_label_2
_geom_bond_site_symmetry_2
_geom_bond_distance
_geom_bond_publ_flag
Ag1 O1 3 2.532(5) yes
Ag1 O1 8_344 2.532(5) ?
Ag1 O1 9_565 2.532(5) ?
Ag1 O1 14_545 2.532(5) ?
Ag1 O1 6_454 2.596(5) ?
Ag1 O1 15 2.596(5) yes
Ag1 O1 . 2.596(5) ?
Ag1 O1 12_666 2.596(5) ?
Tc1 O1 . 1.724(5) yes
Tc1 O1 15_565 1.724(5) ?
Tc1 O1 12_766 1.724(5) ?
Tc1 O1 6_564 1.724(5) ?
O1 Ag1 9_565 2.532(5) ?

loop_
_geom_torsion_atom_site_label_1
_geom_torsion_atom_site_label_2
_geom_torsion_atom_site_label_3
_geom_torsion_atom_site_label_4
_geom_torsion_site_symmetry_1
_geom_torsion_site_symmetry_4
_geom_torsion
O1 Tc1 O1 Ag1 15_565 9_565 70.47(18)
O1 Tc1 O1 Ag1 12_766 9_565 -168.3(4)
O1 Tc1 O1 Ag1 6_564 9_565 -48.9(3)
O1 Tc1 O1 Ag1 15_565 . -86.7(4)
O1 Tc1 O1 Ag1 12_766 . 34.5(3)
O1 Tc1 O1 Ag1 6_564 . 153.9(3)
O1 Ag1 O1 Tc1 3 . 29.2(3)
O1 Ag1 O1 Tc1 8_344 . 11.4(5)
O1 Ag1 O1 Tc1 9_565 . 164.3(4)
O1 Ag1 O1 Tc1 14_545 . -115.09(18)
O1 Ag1 O1 Tc1 6_454 . -156.9(3)
O1 Ag1 O1 Tc1 15 . -46.4(3)
O1 Ag1 O1 Tc1 12_666 . 92.6(3)
O1 Ag1 O1 Ag1 3 9_565 -135.06(17)
O1 Ag1 O1 Ag1 8_344 9_565 -152.9(2)
O1 Ag1 O1 Ag1 9_565 9_565 0.0
O1 Ag1 O1 Ag1 14_545 9_565 80.6(2)
O1 Ag1 O1 Ag1 6_454 9_565 38.81(10)
O1 Ag1 O1 Ag1 15 9_565 149.34(18)
O1 Ag1 O1 Ag1 12_666 9_565 -71.71(6)
